data_7111186
loop_
_publ_author_name
'Kariuki, Benson M.'
'Owton, W. Martin'
'Percy, Jonathan M.'
'Pintat, St\'ephane'
'Smith, Clive A.'
'Spencer, Neil S.'
'Thomas, Andrew C.'
'Watson, Martin'

_publ_section_title
;
 Rapid assembly of highly-functionalised difluorinated cyclooctenones via
 ring-closing metathesis
;
_journal_issue 3
_journal_name_full 'Chemical Communications'
_journal_page_first 228
_journal_paper_doi 10.1039/b109651f
_journal_year 2002
_chemical_formula_moiety 'C15 H23 F2 N O4'
_chemical_formula_sum 'C15 H23 F2 N O4'
_chemical_formula_weight 319.34
_chemical_name_systematic
; 


? 


;
_space_group_IT_number 14
_symmetry_cell_setting monoclinic
_symmetry_space_group_name_Hall '-P 2yab'
_symmetry_space_group_name_H-M 'P 1 21/a 1'
_atom_sites_solution_hydrogens geom
_atom_sites_solution_primary direct
_atom_sites_solution_secondary difmap
_audit_creation_method SHELXL
_cell_angle_alpha 90.00
_cell_angle_beta 100.353(2)
_cell_angle_gamma 90.00
_cell_formula_units_Z 4
_cell_length_a 14.9117(12)
_cell_length_b 7.5944(6)
_cell_length_c 14.8779(11)
_cell_measurement_reflns_used 2052
_cell_measurement_temperature 296(2)
_cell_measurement_theta_max 25.43
_cell_measurement_theta_min 1.39
_cell_volume 1657.4(2)
_computing_structure_refinement 'SHELXL-93 (Sheldrick, 1993)'
_computing_structure_solution 'SHELXS-86 (Sheldrick, 1990)'
_diffrn_ambient_temperature 296(2)
_diffrn_measurement_device 'Rigaku R-axis II'
_diffrn_measurement_method 'Image plate scans'
_diffrn_radiation_monochromator graphite
_diffrn_radiation_source 'Rotating anode'
_diffrn_radiation_type MoK\a
_diffrn_radiation_wavelength 0.71069
_diffrn_reflns_av_R_equivalents 0.0852
_diffrn_reflns_av_sigmaI/netI 0.0771
_diffrn_reflns_limit_h_max 17
_diffrn_reflns_limit_h_min -17
_diffrn_reflns_limit_k_max 9
_diffrn_reflns_limit_k_min -9
_diffrn_reflns_limit_l_max 17
_diffrn_reflns_limit_l_min -17
_diffrn_reflns_number 7335
_diffrn_reflns_theta_max 25.43
_diffrn_reflns_theta_min 1.39
_exptl_absorpt_coefficient_mu 0.106
_exptl_absorpt_correction_type none
_exptl_crystal_colour white
_exptl_crystal_density_diffrn 1.280
_exptl_crystal_description 'Hexagonal blocks'
_exptl_crystal_F_000 680
_exptl_crystal_size_max 0.40
_exptl_crystal_size_mid 0.30
_exptl_crystal_size_min 0.20
_refine_diff_density_max 0.367
_refine_diff_density_min -0.291
_refine_diff_density_rms 0.047
_refine_ls_extinction_coef 0.0486(108)
_refine_ls_extinction_expression Fc^*^=kFc[1+0.001xFc^2^\l^3^/sin(2\q)]^-1/4^
_refine_ls_extinction_method SHELXL
_refine_ls_goodness_of_fit_all 1.081
_refine_ls_goodness_of_fit_obs 1.139
_refine_ls_hydrogen_treatment mixed
_refine_ls_matrix_type full
_refine_ls_number_parameters 208
_refine_ls_number_reflns 2881
_refine_ls_number_restraints 0
_refine_ls_restrained_S_all 1.113
_refine_ls_restrained_S_obs 1.139
_refine_ls_R_factor_all 0.0984
_refine_ls_R_factor_obs 0.0658
_refine_ls_shift/esd_max 0.053
_refine_ls_shift/esd_mean 0.008
_refine_ls_structure_factor_coef Fsqd
_refine_ls_weighting_details 'w=1/[\s^2^(Fo^2^)+(0.0996P)^2^+0.1072P] where P=(Fo^2^+2Fc^2^)/3'
_refine_ls_weighting_scheme calc
_refine_ls_wR_factor_all 0.2034
_refine_ls_wR_factor_obs 0.1742
_reflns_number_observed 2052
_reflns_number_total 2882
_reflns_observed_criterion >2sigma(I)
_cod_data_source_file b109651fsup1.cif
_cod_data_source_block act1b
_cod_depositor_comments
;
The following automatic conversions were performed:

'_symmetry_cell_setting' value 'Monoclinic' changed to 'monoclinic'
according to /home/saulius/struct/CIF-dictionaries/cif_core.dic
dictionary named 'cif_core.dic' version 2.4.2 from 2011-04-26.

Automatic conversion script
Id: cif_fix_values 1891 2012-01-12 08:04:46Z andrius 

The following automatic conversions were performed:

'_refine_ls_weighting_scheme' value 'calc
w=1/[\s^2^(Fo^2^)+(0.0996P)^2^+0.1072P] where P=(Fo^2^+2Fc^2^)/3' was
changed to 'calc'. New tag '_refine_ls_weighting_details' was
created. The value of the new tag was set to
'w=1/[\s^2^(Fo^2^)+(0.0996P)^2^+0.1072P] where P=(Fo^2^+2Fc^2^)/3'.

Automatic conversion script
Id: cif_fix_values 3143 2015-03-26 13:38:13Z robertas 
;
_cod_original_sg_symbol_H-M P21/a
_cod_database_code 7111186

loop_
_symmetry_equiv_pos_as_xyz
'x, y, z'
'-x+1/2, y+1/2, -z'
'-x, -y, -z'
'x-1/2, -y-1/2, z'

loop_
_atom_site_aniso_label
_atom_site_aniso_U_11
_atom_site_aniso_U_22
_atom_site_aniso_U_33
_atom_site_aniso_U_23
_atom_site_aniso_U_13
_atom_site_aniso_U_12
F1 0.1071(15) 0.0597(10) 0.1058(14) 0.0136(9) 0.0273(12) 0.0179(10)
F2 0.0787(12) 0.0942(13) 0.0713(11) -0.0248(9) -0.0018(9) -0.0125(10)
O1 0.0747(14) 0.093(2) 0.0617(12) 0.0105(11) 0.0145(11) 0.0215(13)
O2 0.097(2) 0.0675(12) 0.0687(13) 0.0219(10) 0.0091(11) 0.0002(12)
O3 0.0472(10) 0.0621(11) 0.0544(10) 0.0091(8) -0.0064(8) -0.0081(8)
O4 0.0584(12) 0.0791(13) 0.0726(13) 0.0123(10) -0.0076(10) -0.0218(11)
N1 0.068(2) 0.079(2) 0.069(2) 0.0194(13) -0.0166(12) -0.0192(14)
C1 0.0458(14) 0.062(2) 0.0471(14) 0.0062(11) 0.0009(11) -0.0041(12)
C2 0.056(2) 0.0611(15) 0.0558(15) -0.0047(12) 0.0012(12) -0.0048(13)
C3 0.062(2) 0.064(2) 0.069(2) -0.0060(13) 0.0003(14) -0.0171(14)
C4 0.050(2) 0.088(2) 0.067(2) -0.001(2) -0.0035(14) -0.0166(15)
C5 0.047(2) 0.083(2) 0.064(2) 0.009(2) 0.0009(12) -0.0002(14)
C6 0.055(2) 0.065(2) 0.057(2) 0.0074(12) 0.0064(12) 0.0073(13)
C7 0.065(2) 0.0522(14) 0.057(2) 0.0016(12) -0.0021(13) 0.0048(13)
C8 0.057(2) 0.0522(14) 0.0551(15) 0.0072(12) -0.0026(12) -0.0092(12)
C9 0.078(2) 0.093(2) 0.056(2) -0.0095(15) 0.0004(15) -0.010(2)
C10 0.082(2) 0.074(2) 0.095(2) -0.017(2) 0.007(2) 0.008(2)
C11 0.0455(14) 0.064(2) 0.058(2) 0.0024(13) -0.0060(12) -0.0012(13)
C12 0.071(2) 0.100(2) 0.067(2) 0.006(2) -0.022(2) -0.007(2)
C13 0.072(2) 0.138(4) 0.111(3) 0.027(3) -0.015(2) 0.007(2)
C14 0.126(4) 0.098(3) 0.095(3) 0.018(2) -0.045(3) -0.010(3)
C15 0.169(6) 0.155(5) 0.144(5) -0.003(4) 0.005(4) -0.002(4)

loop_
_atom_site_label
_atom_site_type_symbol
_atom_site_fract_x
_atom_site_fract_y
_atom_site_fract_z
_atom_site_U_iso_or_equiv
_atom_site_thermal_displace_type
_atom_site_occupancy
_atom_site_calc_flag
_atom_site_refinement_flags
F1 F 0.71027(15) 0.1332(2) 0.27485(14) 0.0898(7) Uani 1 d .
F2 F 0.59756(12) 0.2501(2) 0.18004(12) 0.0833(6) Uani 1 d .
O1 O 0.7741(2) 0.3622(3) 0.16000(14) 0.0763(7) Uani 1 d .
O2 O 0.6221(2) 0.2306(3) 0.39853(14) 0.0785(7) Uani 1 d .
O3 O 0.53305(12) 0.5693(2) 0.24595(11) 0.0565(5) Uani 1 d .
O4 O 0.41254(13) 0.3836(3) 0.22651(14) 0.0724(6) Uani 1 d .
N1 N 0.4294(2) 0.5839(3) 0.1171(2) 0.0754(8) Uani 1 d .
C1 C 0.5616(2) 0.5012(3) 0.3366(2) 0.0526(7) Uani 1 d .
H1 H 0.5064(2) 0.4725(3) 0.3608(2) 0.063 Uiso 1 calc R
C2 C 0.6110(2) 0.6525(4) 0.3961(2) 0.0588(7) Uani 1 d .
C3 C 0.6930(2) 0.7237(4) 0.3569(2) 0.0662(8) Uani 1 d .
H3A H 0.6735(2) 0.7437(4) 0.2920(2) 0.079 Uiso 1 calc R
H3B H 0.7103(2) 0.8368(4) 0.3850(2) 0.079 Uiso 1 calc R
C4 C 0.7761(2) 0.6073(4) 0.3701(2) 0.0704(8) Uani 1 d .
H4 H 0.8196(2) 0.6265(4) 0.4223(2) 0.084 Uiso 1 calc R
C5 C 0.7929(2) 0.4808(4) 0.3149(2) 0.0661(8) Uani 1 d .
H5 H 0.8483(2) 0.4218(4) 0.3299(2) 0.079 Uiso 1 calc R
C6 C 0.7297(2) 0.4251(4) 0.2298(2) 0.0593(7) Uani 1 d .
H6 H 0.6936(2) 0.5282(4) 0.2059(2) 0.071 Uiso 1 calc R
C7 C 0.6639(2) 0.2871(3) 0.2545(2) 0.0598(7) Uani 1 d .
C8 C 0.6160(2) 0.3315(3) 0.3356(2) 0.0562(7) Uani 1 d .
C9 C 0.6419(2) 0.5878(5) 0.4945(2) 0.0770(9) Uani 1 d .
H9A H 0.5899(3) 0.5481(24) 0.5187(5) 0.092 Uiso 1 calc R
H9B H 0.6710(12) 0.6825(9) 0.5314(4) 0.092 Uiso 1 calc R
H9C H 0.6841(11) 0.4922(18) 0.4950(3) 0.092 Uiso 1 calc R
C10 C 0.5412(2) 0.8006(5) 0.3963(2) 0.0848(10) Uani 1 d .
H10A H 0.5690(5) 0.8961(12) 0.4335(12) 0.102 Uiso 1 calc R
H10B H 0.4900(7) 0.7570(9) 0.4206(14) 0.102 Uiso 1 calc R
H10C H 0.5210(11) 0.8415(19) 0.3350(3) 0.102 Uiso 1 calc R
C11 C 0.4529(2) 0.5037(4) 0.1974(2) 0.0578(7) Uani 1 d .
C12 C 0.3415(2) 0.5387(5) 0.0607(2) 0.0834(10) Uani 1 d .
H12A H 0.3339(2) 0.4119(5) 0.0619(2) 0.100 Uiso 1 calc R
H12B H 0.3430(2) 0.5722(5) -0.0019(2) 0.100 Uiso 1 calc R
C13 C 0.2609(3) 0.6226(6) 0.0888(3) 0.1107(14) Uani 1 d .
H13A H 0.2064(3) 0.5834(29) 0.0493(12) 0.133 Uiso 1 calc R
H13B H 0.2657(10) 0.7482(6) 0.0846(18) 0.133 Uiso 1 calc R
H13C H 0.2584(11) 0.5902(30) 0.1507(7) 0.133 Uiso 1 calc R
C14 C 0.4887(3) 0.7233(6) 0.0816(3) 0.115(2) Uani 1 d .
H14A H 0.5527(3) 0.7003(6) 0.1049(3) 0.137 Uiso 1 calc R
H14B H 0.4790(3) 0.7203(6) 0.0154(3) 0.137 Uiso 1 calc R
C15 C 0.4644(5) 0.8861(8) 0.1112(4) 0.159(2) Uani 1 d .
H15A H 0.5008(18) 0.9758(10) 0.0897(22) 0.191 Uiso 1 calc R
H15B H 0.4745(26) 0.8879(19) 0.1767(4) 0.191 Uiso 1 calc R
H15C H 0.4012(7) 0.9078(23) 0.0876(22) 0.191 Uiso 1 calc R
H16 H 0.8157(43) 0.2771(69) 0.1762(36) 0.170(22) Uiso 1 d .

loop_
_atom_type_symbol
_atom_type_description
_atom_type_scat_dispersion_real
_atom_type_scat_dispersion_imag
_atom_type_scat_source
C C 0.0033 0.0016 'International Tables Vol C Tables 4.2.6.8 and 6.1.1.4'
H H 0.0000 0.0000 'International Tables Vol C Tables 4.2.6.8 and 6.1.1.4'
N N 0.0061 0.0033 'International Tables Vol C Tables 4.2.6.8 and 6.1.1.4'
O O 0.0106 0.0060 'International Tables Vol C Tables 4.2.6.8 and 6.1.1.4'
F F 0.0171 0.0103 'International Tables Vol C Tables 4.2.6.8 and 6.1.1.4'

loop_
_geom_angle_atom_site_label_1
_geom_angle_atom_site_label_2
_geom_angle_atom_site_label_3
_geom_angle
C11 O3 C1 116.5(2)
C11 N1 C12 118.1(3)
C11 N1 C14 123.4(3)
C12 N1 C14 118.5(3)
O3 C1 C8 111.4(2)
O3 C1 C2 107.4(2)
C8 C1 C2 115.6(2)
C9 C2 C10 108.7(3)
C9 C2 C3 110.5(2)
C10 C2 C3 109.1(2)
C9 C2 C1 109.7(2)
C10 C2 C1 107.0(2)
C3 C2 C1 111.7(2)
C4 C3 C2 115.7(2)
C5 C4 C3 126.3(3)
C4 C5 C6 124.8(3)
O1 C6 C5 114.2(2)
O1 C6 C7 110.6(2)
C5 C6 C7 109.0(2)
F1 C7 F2 105.5(2)
F1 C7 C6 108.7(2)
F2 C7 C6 110.3(2)
F1 C7 C8 107.4(2)
F2 C7 C8 107.8(2)
C6 C7 C8 116.5(2)
O2 C8 C1 119.9(2)
O2 C8 C7 119.2(2)
C1 C8 C7 120.8(2)
O4 C11 N1 126.6(3)
O4 C11 O3 121.7(2)
N1 C11 O3 111.7(2)
N1 C12 C13 115.1(3)
C15 C14 N1 108.0(5)

loop_
_geom_bond_atom_site_label_1
_geom_bond_atom_site_label_2
_geom_bond_distance
F1 C7 1.364(3)
F2 C7 1.375(3)
O1 C6 1.411(3)
O2 C8 1.200(3)
O3 C11 1.374(3)
O3 C1 1.435(3)
O4 C11 1.214(3)
N1 C11 1.331(3)
N1 C12 1.464(4)
N1 C14 1.532(5)
C1 C8 1.524(4)
C1 C2 1.554(4)
C2 C9 1.534(4)
C2 C10 1.532(4)
C2 C3 1.545(4)
C3 C4 1.505(4)
C4 C5 1.317(4)
C5 C6 1.498(4)
C6 C7 1.524(4)
C7 C8 1.547(4)
C12 C13 1.486(5)
C14 C15 1.382(7)
